data_2219895
loop_
_publ_author_name
'Mao, Jia-Wei'
'Zhou, Hong'
'Pan, Zhi-Quan'
'Meng, Xiang-Gao'

_publ_section_title
Bis{4-chloro-6-formyl-2-[(<i>E</i>)-2-(1<i>H</i>-imidazol-4-yl-\k<i>N</i>^3^)ethyliminomethyl-\k<i>N</i>]phenolato-\k<i>O</i>^1^}nickel(II)
_journal_coeditor_code HY2154
_journal_issue 11
_journal_name_full 'Acta Crystallographica Section E'
_journal_page_first m1367
_journal_page_last m1368
_journal_paper_doi 10.1107/S1600536808031577
_journal_volume 64
_journal_year 2008
_chemical_formula_iupac '[Ni (C13 H11 Cl N3 O2)2]'
_chemical_formula_moiety 'C26 H22 Cl2 N6 Ni O4'
_chemical_formula_sum 'C26 H22 Cl2 N6 Ni O4'
_chemical_formula_weight 612.11
_chemical_name_systematic
;
Bis{4-chloro-6-formyl-2-[(<i>E</i>)-2-(1<i>H</i>-imidazol-4-
yl-\kN^3^)ethyliminomethyl-\kN]phenolato-\k<i>O</i>^1^}nickel(II)
;
_space_group_IT_number 96
_symmetry_cell_setting tetragonal
_symmetry_space_group_name_Hall 'P 4nw 2abw'
_symmetry_space_group_name_H-M 'P 43 21 2'
_atom_sites_solution_hydrogens geom
_atom_sites_solution_primary direct
_atom_sites_solution_secondary difmap
_audit_creation_method SHELXL-97
_cell_angle_alpha 90.00
_cell_angle_beta 90.00
_cell_angle_gamma 90.00
_cell_formula_units_Z 4
_cell_length_a 13.5883(16)
_cell_length_b 13.5883(16)
_cell_length_c 14.0392(16)
_cell_measurement_reflns_used 1360
_cell_measurement_temperature 293(2)
_cell_measurement_theta_max 15.08
_cell_measurement_theta_min 2.57
_cell_volume 2592.2(5)
_computing_cell_refinement 'SAINT (Bruker, 2007)'
_computing_data_collection 'SMART (Bruker, 2007)'
_computing_data_reduction 'SAINT (Bruker, 2007)'
_computing_molecular_graphics 'SHELXTL (Sheldrick, 2008)'
_computing_publication_material 'SHELXTL (Sheldrick, 2008)'
_computing_structure_refinement 'SHELXL97 (Sheldrick, 2008)'
_computing_structure_solution 'SHELXS97 (Sheldrick, 2008)'
_diffrn_ambient_temperature 293(2)
_diffrn_measured_fraction_theta_full 1.000
_diffrn_measured_fraction_theta_max 1.000
_diffrn_measurement_device_type 'Bruker SMART APEX CCD area-detector'
_diffrn_measurement_method '\f and \w'
_diffrn_radiation_monochromator graphite
_diffrn_radiation_source 'fine-focus sealed tube'
_diffrn_radiation_type MoK\a
_diffrn_radiation_wavelength 0.71073
_diffrn_reflns_av_R_equivalents 0.1538
_diffrn_reflns_av_sigmaI/netI 0.1364
_diffrn_reflns_limit_h_max 16
_diffrn_reflns_limit_h_min -16
_diffrn_reflns_limit_k_max 16
_diffrn_reflns_limit_k_min -16
_diffrn_reflns_limit_l_max 16
_diffrn_reflns_limit_l_min -14
_diffrn_reflns_number 21136
_diffrn_reflns_theta_full 25.00
_diffrn_reflns_theta_max 24.99
_diffrn_reflns_theta_min 2.09
_exptl_absorpt_coefficient_mu 1.001
_exptl_absorpt_correction_T_max 0.978
_exptl_absorpt_correction_T_min 0.901
_exptl_absorpt_correction_type multi-scan
_exptl_absorpt_process_details '(SADABS; Sheldrick, 1996)'
_exptl_crystal_colour red
_exptl_crystal_density_diffrn 1.568
_exptl_crystal_density_method 'not measured'
_exptl_crystal_description needle
_exptl_crystal_F_000 1256
_exptl_crystal_size_max 0.10
_exptl_crystal_size_mid 0.04
_exptl_crystal_size_min 0.02
_refine_diff_density_max 0.354
_refine_diff_density_min -0.237
_refine_ls_abs_structure_details 'Flack (1983), 920 Friedel pairs'
_refine_ls_abs_structure_Flack 0.02(3)
_refine_ls_extinction_method none
_refine_ls_goodness_of_fit_ref 0.821
_refine_ls_hydrogen_treatment constr
_refine_ls_matrix_type full
_refine_ls_number_parameters 177
_refine_ls_number_reflns 2294
_refine_ls_number_restraints 0
_refine_ls_restrained_S_all 0.821
_refine_ls_R_factor_all 0.0856
_refine_ls_R_factor_gt 0.0451
_refine_ls_shift/su_max 0.003
_refine_ls_shift/su_mean 0.000
_refine_ls_structure_factor_coef Fsqd
_refine_ls_weighting_details 'calc w=1/[\s^2^(Fo^2^)+(0.0298P)^2^] where P=(Fo^2^+2Fc^2^)/3'
_refine_ls_weighting_scheme calc
_refine_ls_wR_factor_gt 0.0750
_refine_ls_wR_factor_ref 0.0807
_reflns_number_gt 1253
_reflns_number_total 2294
_reflns_threshold_expression I>2\s(I)
_cod_data_source_file hy2154.cif
_cod_data_source_block I
_cod_depositor_comments
;
The following automatic conversions were performed:
'_symmetry_cell_setting' value 'Tetragonal' changed to 'tetragonal'
according to '/home/saulius/struct/CIF-dictionaries/cif_core.dic'
dictionary named 'cif_core.dic' version 2.4.1 from 2010-06-29.

Automatic conversion script
Id: cif_fix_enum 1527 2010-12-29 10:47:43Z saulius 

The following automatic conversions were performed:

'_symmetry_cell_setting' value 'Tetragonal' changed to 'tetragonal'
according to /home/saulius/struct/CIF-dictionaries/cif_core.dic
dictionary named 'cif_core.dic' version 2.4.1 from 2010-06-29.

Automatic conversion script
Id: cif_fix_values 1715 2011-07-08 13:25:40Z adriana 
;
_cod_database_code 2219895
_cod_database_fobs_code 2219895

loop_
_symmetry_equiv_pos_as_xyz
'x, y, z'
'-x, -y, z+1/2'
'-y+1/2, x+1/2, z+3/4'
'y+1/2, -x+1/2, z+1/4'
'-x+1/2, y+1/2, -z+3/4'
'x+1/2, -y+1/2, -z+1/4'
'y, x, -z'
'-y, -x, -z+1/2'

loop_
_atom_site_type_symbol
_atom_site_label
_atom_site_fract_x
_atom_site_fract_y
_atom_site_fract_z
_atom_site_U_iso_or_equiv
_atom_site_adp_type
_atom_site_calc_flag
_atom_site_refinement_flags
_atom_site_occupancy
Ni Ni1 0.23545(4) 0.23545(4) 0.0000 0.0433(3) Uani d S 1
C C1 0.2375(4) 0.0575(3) 0.1277(3) 0.0428(12) Uani d . 1
C C2 0.2104(4) 0.0113(4) 0.2139(4) 0.0564(15) Uani d . 1
C C3 0.2586(4) -0.0728(4) 0.2478(4) 0.0656(14) Uani d . 1
H H3 0.2381 -0.1026 0.3041 0.079 Uiso calc R 1
C C4 0.3356(4) -0.1106(4) 0.1977(5) 0.0642(17) Uani d . 1
C C5 0.3666(4) -0.0659(4) 0.1150(4) 0.0593(15) Uani d . 1
H H5 0.4202 -0.0920 0.0825 0.071 Uiso calc R 1
C C6 0.3205(4) 0.0165(3) 0.0790(4) 0.0455(13) Uani d . 1
C C7 0.1300(4) 0.0521(5) 0.2722(4) 0.0800(19) Uani d . 1
H H7 0.1037 0.1125 0.2545 0.096 Uiso calc R 1
C C8 0.3581(3) 0.0522(4) -0.0096(4) 0.0519(13) Uani d . 1
H H8 0.4055 0.0129 -0.0384 0.062 Uiso calc R 1
C C9 0.3904(4) 0.1472(4) -0.1444(4) 0.0700(17) Uani d . 1
H H9A 0.4022 0.0839 -0.1743 0.084 Uiso calc R 1
H H9B 0.4539 0.1760 -0.1294 0.084 Uiso calc R 1
C C10 0.3368(4) 0.2136(4) -0.2143(3) 0.0636(15) Uani d . 1
H H10A 0.3701 0.2112 -0.2754 0.076 Uiso calc R 1
H H10B 0.2704 0.1892 -0.2233 0.076 Uiso calc R 1
C C11 0.3326(4) 0.3166(4) -0.1810(4) 0.0500(14) Uani d . 1
C C12 0.3728(4) 0.4001(4) -0.2169(4) 0.0620(16) Uani d . 1
H H12 0.4097 0.4056 -0.2724 0.074 Uiso calc R 1
C C13 0.2960(3) 0.4340(4) -0.0856(4) 0.0504(14) Uani d . 1
H H13 0.2707 0.4695 -0.0345 0.060 Uiso calc R 1
Cl Cl1 0.39581(12) -0.21688(11) 0.23773(13) 0.1081(7) Uani d . 1
N N1 0.3352(3) 0.1319(3) -0.0552(3) 0.0487(11) Uani d . 1
N N2 0.2844(3) 0.3389(3) -0.0971(3) 0.0480(11) Uani d . 1
N N3 0.3486(3) 0.4739(3) -0.1563(3) 0.0584(12) Uani d . 1
H H3A 0.3641 0.5349 -0.1622 0.070 Uiso calc R 1
O O1 0.1862(2) 0.1302(2) 0.0935(2) 0.0494(9) Uani d . 1
O O2 0.0962(3) 0.0119(3) 0.3416(3) 0.1061(15) Uani d . 1

loop_
_atom_site_aniso_label
_atom_site_aniso_U_11
_atom_site_aniso_U_22
_atom_site_aniso_U_33
_atom_site_aniso_U_12
_atom_site_aniso_U_13
_atom_site_aniso_U_23
Ni1 0.0453(3) 0.0453(3) 0.0393(5) 0.0010(4) 0.0040(3) -0.0040(3)
C1 0.038(3) 0.050(3) 0.040(3) -0.012(3) -0.004(3) 0.003(3)
C2 0.057(4) 0.056(4) 0.056(4) -0.014(3) -0.008(3) 0.009(3)
C3 0.067(4) 0.064(4) 0.066(4) -0.024(3) -0.020(5) 0.016(4)
C4 0.059(4) 0.055(4) 0.079(5) 0.001(3) -0.026(4) 0.017(4)
C5 0.041(3) 0.060(4) 0.077(5) -0.003(3) -0.011(3) -0.002(3)
C6 0.043(3) 0.043(3) 0.050(4) -0.003(3) -0.006(3) 0.001(3)
C7 0.080(5) 0.115(5) 0.045(5) -0.021(4) 0.001(4) 0.030(4)
C8 0.048(3) 0.044(3) 0.064(4) 0.007(3) 0.004(3) -0.013(3)
C9 0.094(4) 0.056(4) 0.060(4) 0.015(3) 0.028(4) 0.004(3)
C10 0.082(4) 0.069(4) 0.040(4) 0.011(3) 0.020(3) -0.006(3)
C11 0.060(4) 0.053(4) 0.038(4) 0.003(3) 0.002(3) 0.002(3)
C12 0.070(4) 0.068(4) 0.048(4) 0.015(3) 0.018(3) 0.000(3)
C13 0.052(4) 0.054(4) 0.045(4) 0.004(3) 0.009(3) 0.006(3)
Cl1 0.1068(12) 0.0770(11) 0.1405(16) 0.0095(10) -0.0362(12) 0.0368(12)
N1 0.052(3) 0.054(3) 0.041(3) -0.001(2) 0.009(2) -0.003(2)
N2 0.063(3) 0.042(3) 0.039(3) -0.003(2) 0.003(2) 0.000(2)
N3 0.063(3) 0.053(3) 0.059(3) -0.009(2) 0.006(3) 0.018(3)
O1 0.043(2) 0.059(2) 0.046(2) 0.0090(17) 0.0044(17) 0.0083(18)
O2 0.116(4) 0.135(4) 0.068(4) -0.013(3) 0.017(3) 0.026(3)

loop_
_atom_type_symbol
_atom_type_description
_atom_type_scat_dispersion_real
_atom_type_scat_dispersion_imag
_atom_type_scat_source
C C 0.0033 0.0016 'International Tables Vol C Tables 4.2.6.8 and 6.1.1.4'
H H 0.0000 0.0000 'International Tables Vol C Tables 4.2.6.8 and 6.1.1.4'
N N 0.0061 0.0033 'International Tables Vol C Tables 4.2.6.8 and 6.1.1.4'
O O 0.0106 0.0060 'International Tables Vol C Tables 4.2.6.8 and 6.1.1.4'
Cl Cl 0.1484 0.1585 'International Tables Vol C Tables 4.2.6.8 and 6.1.1.4'
Ni Ni 0.3393 1.1124 'International Tables Vol C Tables 4.2.6.8 and 6.1.1.4'

loop_
_geom_angle_atom_site_label_1
_geom_angle_atom_site_label_2
_geom_angle_atom_site_label_3
_geom_angle_site_symmetry_1
_geom_angle_site_symmetry_3
_geom_angle
_geom_angle_publ_flag
O1 Ni1 O1 . 7 87.37(17) y
O1 Ni1 N2 . 7 91.40(14) y
O1 Ni1 N2 7 7 178.49(14) ?
O1 Ni1 N2 . . 178.49(14) y
O1 Ni1 N2 7 . 91.40(14) ?
N2 Ni1 N2 7 . 89.8(2) y
O1 Ni1 N1 . . 88.84(14) y
O1 Ni1 N1 7 . 89.72(13) ?
N2 Ni1 N1 7 . 91.14(15) ?
N2 Ni1 N1 . . 90.27(15) y
O1 Ni1 N1 . 7 89.72(13) y
O1 Ni1 N1 7 7 88.84(14) ?
N2 Ni1 N1 7 7 90.27(15) ?
N2 Ni1 N1 . 7 91.14(15) y
N1 Ni1 N1 . 7 178.0(2) y
O1 C1 C2 . . 120.9(5) ?
O1 C1 C6 . . 122.8(4) ?
C2 C1 C6 . . 116.2(5) ?
C3 C2 C1 . . 122.2(5) ?
C3 C2 C7 . . 117.6(5) ?
C1 C2 C7 . . 120.2(5) ?
C4 C3 C2 . . 119.4(5) ?
C4 C3 H3 . . 120.3 ?
C2 C3 H3 . . 120.3 ?
C3 C4 C5 . . 120.3(5) ?
C3 C4 Cl1 . . 120.3(5) ?
C5 C4 Cl1 . . 119.4(5) ?
C4 C5 C6 . . 121.9(5) ?
C4 C5 H5 . . 119.0 ?
C6 C5 H5 . . 119.0 ?
C5 C6 C8 . . 115.6(5) ?
C5 C6 C1 . . 119.9(5) ?
C8 C6 C1 . . 124.4(4) ?
O2 C7 C2 . . 124.1(6) ?
O2 C7 H7 . . 117.9 ?
C2 C7 H7 . . 117.9 ?
N1 C8 C6 . . 128.9(5) ?
N1 C8 H8 . . 115.5 ?
C6 C8 H8 . . 115.5 ?
N1 C9 C10 . . 112.8(4) ?
N1 C9 H9A . . 109.0 ?
C10 C9 H9A . . 109.0 ?
N1 C9 H9B . . 109.0 ?
C10 C9 H9B . . 109.0 ?
H9A C9 H9B . . 107.8 ?
C11 C10 C9 . . 112.2(4) ?
C11 C10 H10A . . 109.2 ?
C9 C10 H10A . . 109.2 ?
C11 C10 H10B . . 109.2 ?
C9 C10 H10B . . 109.2 ?
H10A C10 H10B . . 107.9 ?
C12 C11 N2 . . 108.9(5) ?
C12 C11 C10 . . 131.3(5) ?
N2 C11 C10 . . 119.7(5) ?
C11 C12 N3 . . 106.8(5) ?
C11 C12 H12 . . 126.6 ?
N3 C12 H12 . . 126.6 ?
N2 C13 N3 . . 111.9(5) ?
N2 C13 H13 . . 124.1 ?
N3 C13 H13 . . 124.1 ?
C8 N1 C9 . . 114.6(4) ?
C8 N1 Ni1 . . 122.1(3) ?
C9 N1 Ni1 . . 123.2(3) ?
C13 N2 C11 . . 105.3(4) ?
C13 N2 Ni1 . . 128.9(4) ?
C11 N2 Ni1 . . 124.4(3) ?
C13 N3 C12 . . 107.2(4) ?
C13 N3 H3A . . 126.4 ?
C12 N3 H3A . . 126.4 ?
C1 O1 Ni1 . . 126.1(3) ?

loop_
_geom_bond_atom_site_label_1
_geom_bond_atom_site_label_2
_geom_bond_site_symmetry_2
_geom_bond_distance
_geom_bond_publ_flag
Ni1 O1 . 2.054(3) y
Ni1 O1 7 2.054(3) ?
Ni1 N2 7 2.068(4) ?
Ni1 N2 . 2.068(4) y
Ni1 N1 . 2.102(4) y
Ni1 N1 7 2.102(4) ?
C1 O1 . 1.301(5) ?
C1 C2 . 1.412(6) ?
C1 C6 . 1.431(6) ?
C2 C3 . 1.401(6) ?
C2 C7 . 1.474(7) ?
C3 C4 . 1.362(7) ?
C3 H3 . 0.9300 ?
C4 C5 . 1.376(7) ?
C4 Cl1 . 1.752(5) ?
C5 C6 . 1.380(6) ?
C5 H5 . 0.9300 ?
C6 C8 . 1.429(6) ?
C7 O2 . 1.208(5) ?
C7 H7 . 0.9300 ?
C8 N1 . 1.296(5) ?
C8 H8 . 0.9300 ?
C9 N1 . 1.474(5) ?
C9 C10 . 1.519(6) ?
C9 H9A . 0.9700 ?
C9 H9B . 0.9700 ?
C10 C11 . 1.477(6) ?
C10 H10A . 0.9700 ?
C10 H10B . 0.9700 ?
C11 C12 . 1.355(6) ?
C11 N2 . 1.382(5) ?
C12 N3 . 1.356(5) ?
C12 H12 . 0.9300 ?
C13 N2 . 1.312(5) ?
C13 N3 . 1.337(5) ?
C13 H13 . 0.9300 ?
N3 H3A . 0.8600 ?

loop_
_geom_hbond_atom_site_label_D
_geom_hbond_atom_site_label_H
_geom_hbond_atom_site_label_A
_geom_hbond_site_symmetry_A
_geom_hbond_distance_DH
_geom_hbond_distance_HA
_geom_hbond_distance_DA
_geom_hbond_angle_DHA
_geom_hbond_publ_flag
C9 H9B Cl1 2_654 0.97 2.82 3.475(5) 125 y
C12 H12 O2 4_554 0.93 2.36 3.287(7) 174 y
N3 H3A O1 3_554 0.86 2.06 2.899(5) 166 y

loop_
_geom_torsion_atom_site_label_1
_geom_torsion_atom_site_label_2
_geom_torsion_atom_site_label_3
_geom_torsion_atom_site_label_4
_geom_torsion_site_symmetry_1
_geom_torsion
O1 C1 C2 C3 . 173.9(4)
C6 C1 C2 C3 . -3.1(6)
O1 C1 C2 C7 . -7.0(7)
C6 C1 C2 C7 . 176.0(4)
C1 C2 C3 C4 . 1.5(7)
C7 C2 C3 C4 . -177.6(5)
C2 C3 C4 C5 . 0.8(8)
C2 C3 C4 Cl1 . -179.0(3)
C3 C4 C5 C6 . -1.3(8)
Cl1 C4 C5 C6 . 178.5(4)
C4 C5 C6 C8 . -177.3(5)
C4 C5 C6 C1 . -0.4(7)
O1 C1 C6 C5 . -174.4(4)
C2 C1 C6 C5 . 2.5(6)
O1 C1 C6 C8 . 2.2(7)
C2 C1 C6 C8 . 179.2(4)
C3 C2 C7 O2 . -8.3(8)
C1 C2 C7 O2 . 172.5(5)
C5 C6 C8 N1 . -173.5(5)
C1 C6 C8 N1 . 9.8(8)
N1 C9 C10 C11 . 69.3(6)
C9 C10 C11 C12 . 115.1(6)
C9 C10 C11 N2 . -61.8(6)
N2 C11 C12 N3 . -0.7(6)
C10 C11 C12 N3 . -177.9(5)
C6 C8 N1 C9 . 178.7(5)
C6 C8 N1 Ni1 . 3.3(7)
C10 C9 N1 C8 . 156.6(4)
C10 C9 N1 Ni1 . -28.0(6)
O1 Ni1 N1 C8 . -17.2(4)
O1 Ni1 N1 C8 7 -104.6(4)
N2 Ni1 N1 C8 7 74.1(4)
N2 Ni1 N1 C8 . 164.0(4)
O1 Ni1 N1 C9 . 167.8(4)
O1 Ni1 N1 C9 7 80.4(4)
N2 Ni1 N1 C9 7 -100.8(4)
N2 Ni1 N1 C9 . -11.0(4)
N3 C13 N2 C11 . -0.2(5)
N3 C13 N2 Ni1 . 166.5(3)
C12 C11 N2 C13 . 0.6(6)
C10 C11 N2 C13 . 178.1(5)
C12 C11 N2 Ni1 . -166.8(3)
C10 C11 N2 Ni1 . 10.7(6)
N2 Ni1 N2 C13 7 -52.1(4)
N1 Ni1 N2 C13 . -143.3(4)
N2 Ni1 N2 C11 7 112.2(4)
N1 Ni1 N2 C11 . 21.0(4)
N1 Ni1 N2 C11 7 -157.6(4)
N2 C13 N3 C12 . -0.3(6)
C11 C12 N3 C13 . 0.6(6)
C2 C1 O1 Ni1 . 157.3(3)
C6 C1 O1 Ni1 . -25.9(6)
O1 Ni1 O1 C1 7 118.8(4)
N1 Ni1 O1 C1 . 29.0(4)
N1 Ni1 O1 C1 7 -152.4(3)
